data_7223316
loop_
_publ_author_name
'Paranthaman, Vijayan'
'Viswanathamurthi, Periasamy'
'Krishnaswamy, Velmurugan'
'Raju, Nandhakumar'
'Manickam Dakshinamoorthi, Bala Kumaran'
'PT, kalaichelvan'
'Malecki, Jan'

_publ_section_title
;
 Nickel(II) and copper(II) complexes constructed with N2S2 hybrid
 benzamidine-thiosemicarbazone ligand: Synthesis, X-ray crystal structure,
 DFT, kinetico-catalytic and in vitro biological applications
;
_journal_name_full 'RSC Adv.'
_journal_paper_doi 10.1039/C5RA18568H
_journal_year 2015
_chemical_formula_moiety 'C22 H28 N6 S2'
_chemical_formula_sum 'C22 H28 N6 S2'
_chemical_formula_weight 440.62
_chemical_name_systematic
;
 ?
;
_space_group_crystal_system triclinic
_space_group_IT_number 2
_space_group_name_Hall '-P 1'
_space_group_name_H-M_alt 'P -1'
_symmetry_space_group_name_Hall '-P 1'
_symmetry_space_group_name_H-M 'P -1'
_atom_sites_solution_hydrogens geom
_audit_creation_date 2015-05-18
_audit_creation_method
;
Olex2 1.2
(compiled 2015.01.26 svn.r3150 for OlexSys, GUI svn.r4998)
;
_audit_update_record
;
2015-08-14 deposited with the CCDC.
2015-11-17 downloaded from the CCDC.
;
_cell_angle_alpha 75.594(18)
_cell_angle_beta 89.60(3)
_cell_angle_gamma 72.16(2)
_cell_formula_units_Z 2
_cell_length_a 7.831(6)
_cell_length_b 10.956(8)
_cell_length_c 14.357(11)
_cell_measurement_temperature 100(2)
_cell_volume 1132.5(15)
_computing_cell_refinement 'SAINT (Bruker, 2008)'
_computing_data_collection 'APEX2 (Bruker, 2008)'
_computing_data_reduction 'SAINT (Bruker, 2008)'
_computing_molecular_graphics 'Olex2 (Dolomanov et al., 2009)'
_computing_publication_material 'Olex2 (Dolomanov et al., 2009)'
_computing_structure_refinement 'ShelXL (Sheldrick, 2008)'
_diffrn_ambient_temperature 100(2)
_diffrn_measured_fraction_theta_full 0.959
_diffrn_measured_fraction_theta_max 0.949
_diffrn_measurement_device_type 'Bruker SMART APEXII CCD area-detector'
_diffrn_measurement_method '\w scans'
_diffrn_radiation_monochromator graphite
_diffrn_radiation_type CuK\a
_diffrn_radiation_wavelength 1.54178
_diffrn_reflns_av_R_equivalents 0.0182
_diffrn_reflns_av_unetI/netI 0.0188
_diffrn_reflns_laue_measured_fraction_full 0.959
_diffrn_reflns_laue_measured_fraction_max 0.949
_diffrn_reflns_limit_h_max 8
_diffrn_reflns_limit_h_min -9
_diffrn_reflns_limit_k_max 12
_diffrn_reflns_limit_k_min -13
_diffrn_reflns_limit_l_max 17
_diffrn_reflns_limit_l_min -17
_diffrn_reflns_number 12690
_diffrn_reflns_point_group_measured_fraction_full 0.959
_diffrn_reflns_point_group_measured_fraction_max 0.949
_diffrn_reflns_theta_full 67.679
_diffrn_reflns_theta_max 73.128
_diffrn_reflns_theta_min 3.187
_exptl_absorpt_coefficient_mu 2.291
_exptl_absorpt_correction_T_max 1.00000
_exptl_absorpt_correction_T_min 0.51782
_exptl_absorpt_correction_type multi-scan
_exptl_absorpt_process_details
;
(SADABS; Bruker, 2008)
;
_exptl_crystal_colour yellow
_exptl_crystal_density_diffrn 1.292
_exptl_crystal_description plate
_exptl_crystal_F_000 468
_exptl_crystal_size_max 0.12
_exptl_crystal_size_mid 0.07
_exptl_crystal_size_min 0.03
_refine_diff_density_max 0.288
_refine_diff_density_min -0.480
_refine_diff_density_rms 0.059
_refine_ls_extinction_method none
_refine_ls_goodness_of_fit_ref 1.132
_refine_ls_hydrogen_treatment constr
_refine_ls_matrix_type full
_refine_ls_number_parameters 275
_refine_ls_number_reflns 4299
_refine_ls_number_restraints 0
_refine_ls_restrained_S_all 1.132
_refine_ls_R_factor_all 0.0364
_refine_ls_R_factor_gt 0.0360
_refine_ls_shift/su_max 0.000
_refine_ls_shift/su_mean 0.000
_refine_ls_structure_factor_coef Fsqd
_refine_ls_weighting_details 'w=1/[\s^2^(Fo^2^)+(0.0461P)^2^+0.8495P] where P=(Fo^2^+2Fc^2^)/3'
_refine_ls_weighting_scheme calc
_refine_ls_wR_factor_gt 0.1007
_refine_ls_wR_factor_ref 0.1011
_reflns_Friedel_coverage 0.000
_reflns_number_gt 4225
_reflns_number_total 4299
_reflns_threshold_expression 'I > 2\s(I)'
_cod_data_source_file c5ra18568h2.cif
_cod_data_source_block l1
_cod_database_code 7223316
_shelxl_version_number 2014-3
_shelx_space_group_comment
;
The symmetry employed for this shelxl refinement is uniquely defined
by the following loop, which should always be used as a source of
symmetry information in preference to the above space-group names.
They are only intended as comments.
;
_olex2_refinement_description
;
1. Fixed Uiso
 At 1.2 times of:
  All C(H) groups, All C(H,H) groups, All N(H) groups
 At 1.5 times of:
  All C(H,H,H) groups
2.a Secondary CH2 refined with riding coordinates:
 C19(H19A,H19B), C21(H21A,H21B)
2.b Aromatic/amide H refined with riding coordinates:
 N3(H3), N5(H5), N6(H6), C4(H4), C5(H5A), C6(H6A), C7(H7), C8(H8), C11(H11),
 C12(H12), C13(H13), C14(H14)
2.c Idealised Me refined as rotating group:
 C16(H16A,H16B,H16C), C18(H18A,H18B,H18C), C20(H20A,H20B,H20C), C22(H22A,H22B,
 H22C)
;
_olex2_submission_special_instructions 'No special instructions were received'

loop_
_space_group_symop_operation_xyz
'x, y, z'
'-x, -y, -z'

loop_
_atom_site_label
_atom_site_type_symbol
_atom_site_fract_x
_atom_site_fract_y
_atom_site_fract_z
_atom_site_U_iso_or_equiv
_atom_site_adp_type
_atom_site_occupancy
_atom_site_site_symmetry_order
_atom_site_calc_flag
_atom_site_refinement_flags_posn
S1 S 0.57463(5) 0.20289(4) 0.18256(3) 0.01933(12) Uani 1 1 d .
S2 S 0.20253(6) 0.31742(4) 0.53960(3) 0.02315(12) Uani 1 1 d .
N1 N 0.75571(18) 0.22926(13) 0.32742(10) 0.0169(3) Uani 1 1 d .
N2 N 0.58463(18) 0.42578(13) 0.23508(9) 0.0153(3) Uani 1 1 d .
N3 N 0.35257(18) 0.48572(13) 0.11273(9) 0.0148(3) Uani 1 1 d .
H3 H 0.3908 0.4079 0.1028 0.018 Uiso 1 1 calc R
N4 N 0.11899(18) 0.50465(13) 0.26774(9) 0.0157(3) Uani 1 1 d .
N5 N 0.12747(19) 0.48318(14) 0.36643(9) 0.0177(3) Uani 1 1 d .
H5 H 0.0837 0.5470 0.3932 0.021 Uiso 1 1 calc R
N6 N 0.28999(18) 0.26980(14) 0.37141(10) 0.0180(3) Uani 1 1 d .
H6 H 0.2864 0.2958 0.3096 0.022 Uiso 1 1 calc R
C1 C 0.6374(2) 0.29133(16) 0.25058(11) 0.0154(3) Uani 1 1 d .
C2 C 0.4565(2) 0.51259(16) 0.17284(11) 0.0148(3) Uani 1 1 d .
C3 C 0.4357(2) 0.65310(16) 0.16977(11) 0.0162(3) Uani 1 1 d .
C4 C 0.3925(2) 0.75177(17) 0.08386(12) 0.0202(3) Uani 1 1 d .
H4 H 0.3698 0.7317 0.0269 0.024 Uiso 1 1 calc R
C5 C 0.3831(3) 0.88041(18) 0.08305(14) 0.0270(4) Uani 1 1 d .
H5A H 0.3527 0.9469 0.0256 0.032 Uiso 1 1 calc R
C6 C 0.4189(3) 0.90990(18) 0.16737(15) 0.0294(4) Uani 1 1 d .
H6A H 0.4131 0.9962 0.1666 0.035 Uiso 1 1 calc R
C7 C 0.4633(2) 0.81181(18) 0.25288(14) 0.0265(4) Uani 1 1 d .
H7 H 0.4867 0.8322 0.3096 0.032 Uiso 1 1 calc R
C8 C 0.4729(2) 0.68370(17) 0.25424(12) 0.0205(3) Uani 1 1 d .
H8 H 0.5044 0.6175 0.3118 0.025 Uiso 1 1 calc R
C9 C 0.1861(2) 0.57081(15) 0.06327(11) 0.0151(3) Uani 1 1 d .
C10 C 0.0472(2) 0.63890(16) 0.11039(11) 0.0161(3) Uani 1 1 d .
C11 C -0.1099(2) 0.72291(17) 0.05598(13) 0.0209(3) Uani 1 1 d .
H11 H -0.2021 0.7720 0.0857 0.025 Uiso 1 1 calc R
C12 C -0.1310(2) 0.73450(17) -0.04141(13) 0.0245(4) Uani 1 1 d .
H12 H -0.2374 0.7906 -0.0767 0.029 Uiso 1 1 calc R
C13 C 0.0052(3) 0.66312(18) -0.08664(12) 0.0231(4) Uani 1 1 d .
H13 H -0.0099 0.6695 -0.1521 0.028 Uiso 1 1 calc R
C14 C 0.1638(2) 0.58229(17) -0.03431(12) 0.0190(3) Uani 1 1 d .
H14 H 0.2565 0.5351 -0.0649 0.023 Uiso 1 1 calc R
C15 C 0.0571(2) 0.62353(16) 0.21573(11) 0.0155(3) Uani 1 1 d .
C16 C -0.0064(3) 0.74616(17) 0.25078(13) 0.0238(4) Uani 1 1 d .
H16A H -0.1336 0.7681 0.2573 0.036 Uiso 1 1 calc GR
H16B H 0.0184 0.8181 0.2053 0.036 Uiso 1 1 calc GR
H16C H 0.0551 0.7310 0.3122 0.036 Uiso 1 1 calc GR
C17 C 0.2077(2) 0.35713(16) 0.41944(11) 0.0167(3) Uani 1 1 d .
C18 C 0.3852(2) 0.13320(17) 0.41816(13) 0.0231(4) Uani 1 1 d .
H18A H 0.4305 0.0863 0.3703 0.035 Uiso 1 1 calc GR
H18B H 0.3049 0.0934 0.4556 0.035 Uiso 1 1 calc GR
H18C H 0.4837 0.1287 0.4597 0.035 Uiso 1 1 calc GR
C19 C 0.8412(2) 0.08593(17) 0.35513(13) 0.0223(4) Uani 1 1 d .
H19A H 0.7599 0.0432 0.3367 0.027 Uiso 1 1 calc R
H19B H 0.8653 0.0557 0.4246 0.027 Uiso 1 1 calc R
C20 C 1.0154(3) 0.04619(19) 0.30755(16) 0.0301(4) Uani 1 1 d .
H20A H 0.9899 0.0652 0.2392 0.045 Uiso 1 1 calc GR
H20B H 1.0755 -0.0471 0.3330 0.045 Uiso 1 1 calc GR
H20C H 1.0912 0.0953 0.3203 0.045 Uiso 1 1 calc GR
C21 C 0.8147(2) 0.30277(17) 0.38657(12) 0.0200(3) Uani 1 1 d .
H21A H 0.8201 0.3862 0.3454 0.024 Uiso 1 1 calc R
H21B H 0.9350 0.2518 0.4157 0.024 Uiso 1 1 calc R
C22 C 0.6910(3) 0.3308(2) 0.46509(13) 0.0291(4) Uani 1 1 d .
H22A H 0.5715 0.3807 0.4367 0.044 Uiso 1 1 calc GR
H22B H 0.7330 0.3811 0.5005 0.044 Uiso 1 1 calc GR
H22C H 0.6898 0.2485 0.5080 0.044 Uiso 1 1 calc GR

loop_
_atom_site_aniso_label
_atom_site_aniso_U_11
_atom_site_aniso_U_22
_atom_site_aniso_U_33
_atom_site_aniso_U_23
_atom_site_aniso_U_13
_atom_site_aniso_U_12
S1 0.0233(2) 0.0166(2) 0.0202(2) -0.00725(15) -0.00212(15) -0.00724(17)
S2 0.0220(2) 0.0288(2) 0.0140(2) -0.00276(16) 0.00166(15) -0.00367(18)
N1 0.0164(6) 0.0149(6) 0.0192(7) -0.0042(5) -0.0023(5) -0.0048(6)
N2 0.0162(6) 0.0148(6) 0.0164(6) -0.0056(5) 0.0017(5) -0.0058(5)
N3 0.0150(6) 0.0131(6) 0.0159(6) -0.0052(5) 0.0004(5) -0.0027(5)
N4 0.0160(6) 0.0185(7) 0.0139(6) -0.0048(5) 0.0022(5) -0.0070(6)
N5 0.0218(7) 0.0175(7) 0.0147(6) -0.0057(5) 0.0028(5) -0.0063(6)
N6 0.0188(7) 0.0175(7) 0.0153(6) -0.0020(5) 0.0021(5) -0.0041(6)
C1 0.0143(7) 0.0177(8) 0.0158(7) -0.0046(6) 0.0027(6) -0.0071(6)
C2 0.0139(7) 0.0185(8) 0.0130(7) -0.0047(6) 0.0032(5) -0.0062(6)
C3 0.0134(7) 0.0163(8) 0.0196(8) -0.0048(6) 0.0006(6) -0.0057(6)
C4 0.0192(8) 0.0214(8) 0.0210(8) -0.0036(6) -0.0006(6) -0.0091(7)
C5 0.0261(9) 0.0191(8) 0.0328(10) 0.0025(7) -0.0070(7) -0.0100(8)
C6 0.0279(9) 0.0144(8) 0.0449(11) -0.0063(8) -0.0103(8) -0.0062(7)
C7 0.0257(9) 0.0209(9) 0.0337(10) -0.0128(7) -0.0072(7) -0.0038(7)
C8 0.0202(8) 0.0183(8) 0.0220(8) -0.0065(6) -0.0023(6) -0.0037(7)
C9 0.0161(7) 0.0146(7) 0.0165(7) -0.0029(6) -0.0004(6) -0.0082(6)
C10 0.0182(8) 0.0150(7) 0.0173(8) -0.0033(6) 0.0002(6) -0.0094(6)
C11 0.0190(8) 0.0159(8) 0.0272(9) -0.0049(6) -0.0021(6) -0.0049(7)
C12 0.0248(9) 0.0179(8) 0.0278(9) 0.0005(7) -0.0109(7) -0.0073(7)
C13 0.0324(9) 0.0238(9) 0.0162(8) -0.0008(6) -0.0046(7) -0.0164(8)
C14 0.0214(8) 0.0221(8) 0.0178(8) -0.0051(6) 0.0023(6) -0.0128(7)
C15 0.0128(7) 0.0159(7) 0.0193(8) -0.0058(6) 0.0031(6) -0.0055(6)
C16 0.0326(9) 0.0178(8) 0.0214(8) -0.0076(7) 0.0064(7) -0.0063(7)
C17 0.0140(7) 0.0196(8) 0.0169(7) -0.0027(6) 0.0006(6) -0.0076(6)
C18 0.0224(8) 0.0180(8) 0.0250(9) -0.0007(7) 0.0013(7) -0.0046(7)
C19 0.0230(8) 0.0155(8) 0.0261(9) -0.0026(6) -0.0054(7) -0.0050(7)
C20 0.0216(9) 0.0209(9) 0.0470(12) -0.0131(8) -0.0025(8) -0.0019(8)
C21 0.0190(8) 0.0201(8) 0.0230(8) -0.0072(6) -0.0038(6) -0.0076(7)
C22 0.0334(10) 0.0361(10) 0.0254(9) -0.0146(8) 0.0011(8) -0.0165(9)

loop_
_atom_type_symbol
_atom_type_description
_atom_type_scat_dispersion_real
_atom_type_scat_dispersion_imag
_atom_type_scat_source
C C 0.0181 0.0091 'International Tables Vol C Tables 4.2.6.8 and 6.1.1.4'
H H 0.0000 0.0000 'International Tables Vol C Tables 4.2.6.8 and 6.1.1.4'
N N 0.0311 0.0180 'International Tables Vol C Tables 4.2.6.8 and 6.1.1.4'
S S 0.3331 0.5567 'International Tables Vol C Tables 4.2.6.8 and 6.1.1.4'

loop_
_geom_angle_atom_site_label_1
_geom_angle_atom_site_label_2
_geom_angle_atom_site_label_3
_geom_angle
C1 N1 C19 122.62(14)
C1 N1 C21 121.78(14)
C19 N1 C21 115.52(14)
C2 N2 C1 126.69(14)
C2 N3 H3 116.3
C2 N3 C9 127.39(14)
C9 N3 H3 116.3
C15 N4 N5 118.54(14)
N4 N5 H5 121.5
C17 N5 N4 117.03(13)
C17 N5 H5 121.5
C17 N6 H6 118.6
C17 N6 C18 122.83(15)
C18 N6 H6 118.6
N1 C1 S1 120.47(13)
N1 C1 N2 112.20(14)
N2 C1 S1 127.29(13)
N2 C2 N3 126.30(15)
N2 C2 C3 114.10(14)
N3 C2 C3 119.56(14)
C4 C3 C2 121.51(15)
C4 C3 C8 119.58(16)
C8 C3 C2 118.76(15)
C3 C4 H4 120.1
C5 C4 C3 119.89(17)
C5 C4 H4 120.1
C4 C5 H5A 120.0
C6 C5 C4 120.05(17)
C6 C5 H5A 120.0
C5 C6 H6A 119.9
C5 C6 C7 120.25(18)
C7 C6 H6A 119.9
C6 C7 H7 120.0
C8 C7 C6 120.03(17)
C8 C7 H7 120.0
C3 C8 H8 119.9
C7 C8 C3 120.19(16)
C7 C8 H8 119.9
C10 C9 N3 122.06(15)
C14 C9 N3 117.50(14)
C14 C9 C10 120.42(15)
C9 C10 C15 123.18(15)
C11 C10 C9 118.31(16)
C11 C10 C15 118.49(15)
C10 C11 H11 119.5
C12 C11 C10 120.96(17)
C12 C11 H11 119.5
C11 C12 H12 119.9
C11 C12 C13 120.16(16)
C13 C12 H12 119.9
C12 C13 H13 120.2
C14 C13 C12 119.61(16)
C14 C13 H13 120.2
C9 C14 H14 119.8
C13 C14 C9 120.47(16)
C13 C14 H14 119.8
N4 C15 C10 115.61(14)
N4 C15 C16 126.50(16)
C10 C15 C16 117.89(14)
C15 C16 H16A 109.5
C15 C16 H16B 109.5
C15 C16 H16C 109.5
H16A C16 H16B 109.5
H16A C16 H16C 109.5
H16B C16 H16C 109.5
N5 C17 S2 120.60(13)
N6 C17 S2 122.84(13)
N6 C17 N5 116.55(15)
N6 C18 H18A 109.5
N6 C18 H18B 109.5
N6 C18 H18C 109.5
H18A C18 H18B 109.5
H18A C18 H18C 109.5
H18B C18 H18C 109.5
N1 C19 H19A 109.3
N1 C19 H19B 109.3
N1 C19 C20 111.40(15)
H19A C19 H19B 108.0
C20 C19 H19A 109.3
C20 C19 H19B 109.3
C19 C20 H20A 109.5
C19 C20 H20B 109.5
C19 C20 H20C 109.5
H20A C20 H20B 109.5
H20A C20 H20C 109.5
H20B C20 H20C 109.5
N1 C21 H21A 109.1
N1 C21 H21B 109.1
N1 C21 C22 112.56(15)
H21A C21 H21B 107.8
C22 C21 H21A 109.1
C22 C21 H21B 109.1
C21 C22 H22A 109.5
C21 C22 H22B 109.5
C21 C22 H22C 109.5
H22A C22 H22B 109.5
H22A C22 H22C 109.5
H22B C22 H22C 109.5

loop_
_geom_bond_atom_site_label_1
_geom_bond_atom_site_label_2
_geom_bond_distance
S1 C1 1.7042(18)
S2 C17 1.674(2)
N1 C1 1.339(2)
N1 C19 1.456(2)
N1 C21 1.469(2)
N2 C1 1.362(2)
N2 C2 1.309(2)
N3 H3 0.8600
N3 C2 1.333(2)
N3 C9 1.419(2)
N4 N5 1.376(2)
N4 C15 1.274(2)
N5 H5 0.8600
N5 C17 1.354(2)
N6 H6 0.8600
N6 C17 1.323(2)
N6 C18 1.439(2)
C2 C3 1.487(2)
C3 C4 1.387(2)
C3 C8 1.391(2)
C4 H4 0.9300
C4 C5 1.386(3)
C5 H5A 0.9300
C5 C6 1.380(3)
C6 H6A 0.9300
C6 C7 1.380(3)
C7 H7 0.9300
C7 C8 1.378(3)
C8 H8 0.9300
C9 C10 1.393(2)
C9 C14 1.382(2)
C10 C11 1.390(2)
C10 C15 1.479(2)
C11 H11 0.9300
C11 C12 1.378(3)
C12 H12 0.9300
C12 C13 1.380(3)
C13 H13 0.9300
C13 C14 1.378(3)
C14 H14 0.9300
C15 C16 1.493(2)
C16 H16A 0.9600
C16 H16B 0.9600
C16 H16C 0.9600
C18 H18A 0.9600
C18 H18B 0.9600
C18 H18C 0.9600
C19 H19A 0.9700
C19 H19B 0.9700
C19 C20 1.513(3)
C20 H20A 0.9600
C20 H20B 0.9600
C20 H20C 0.9600
C21 H21A 0.9700
C21 H21B 0.9700
C21 C22 1.509(3)
C22 H22A 0.9600
C22 H22B 0.9600
C22 H22C 0.9600

loop_
_geom_hbond_atom_site_label_D
_geom_hbond_atom_site_label_H
_geom_hbond_atom_site_label_A
_geom_hbond_distance_DH
_geom_hbond_distance_HA
_geom_hbond_distance_DA
_geom_hbond_angle_DHA
_geom_hbond_site_symmetry_A
N3 H3 S1 0.86 2.28 2.968(2) 137.2 .
N5 H5 S2 0.86 2.61 3.351(2) 145.2 2_566
N6 H6 N4 0.86 2.19 2.577(2) 106.9 .
